data_7057742
loop_
_publ_author_name
'Sikdar, Yeasin'
'Goswami, Ranadip'
'Modak, Ritwik'
'Basak, Megha'
'Heras Ojea, Mar\'ia Jos\'e'
'Murrie, Mark'
'Goswami, Sanchita'

_publ_section_title
;
 Diazine based ligand supported CoII3 and CoII4 coordination complexes:
 role of anions
;
_journal_issue 21
_journal_name_full 'New Journal of Chemistry'
_journal_page_first 17587
_journal_paper_doi 10.1039/C8NJ02955E
_journal_volume 42
_journal_year 2018
_chemical_formula_moiety 'C44 H54 Co3 N4 O14, 2(H2 O)'
_chemical_formula_sum 'C44 H58 Co3 N4 O16'
_chemical_formula_weight 1075.74
_space_group_crystal_system orthorhombic
_space_group_IT_number 29
_space_group_name_Hall 'P 2c -2ac'
_space_group_name_H-M_alt 'P c a 21'
_symmetry_space_group_name_Hall 'P 2c -2ac'
_symmetry_space_group_name_H-M 'P c a 21'
_atom_sites_solution_hydrogens mixed
_audit_creation_method SHELXL-2017/1
_audit_update_record
;
2018-08-28 deposited with the CCDC.
2018-09-18 downloaded from the CCDC.
;
_cell_angle_alpha 90
_cell_angle_beta 90
_cell_angle_gamma 90
_cell_formula_units_Z 4
_cell_length_a 11.3899(5)
_cell_length_b 17.0364(7)
_cell_length_c 24.9905(11)
_cell_measurement_reflns_used 10587
_cell_measurement_temperature 298(2)
_cell_measurement_theta_max 27.1
_cell_measurement_theta_min 2.3
_cell_volume 4849.2(4)
_computing_cell_refinement 'BRUKER APEX III'
_computing_data_collection 'BRUKER APEX III'
_computing_data_reduction 'BRUKER SAINT'
_computing_structure_refinement 'SHELXL-2017/1 (Sheldrick, 2017)'
_computing_structure_solution 'SHELXT 2014/4 (Sheldrick, 2014)'
_diffrn_ambient_temperature 298(2)
_diffrn_measured_fraction_theta_full 0.998
_diffrn_measured_fraction_theta_max 0.997
_diffrn_measurement_device_type 'Bruker AXS D8 QUEST ECO'
_diffrn_measurement_method 'phi and omega scan'
_diffrn_radiation_type MoK\a
_diffrn_radiation_wavelength 0.71073
_diffrn_reflns_av_R_equivalents 0.0471
_diffrn_reflns_av_unetI/netI 0.0347
_diffrn_reflns_Laue_measured_fraction_full 0.998
_diffrn_reflns_Laue_measured_fraction_max 0.997
_diffrn_reflns_limit_h_max 14
_diffrn_reflns_limit_h_min -14
_diffrn_reflns_limit_k_max 21
_diffrn_reflns_limit_k_min -21
_diffrn_reflns_limit_l_max 31
_diffrn_reflns_limit_l_min -31
_diffrn_reflns_number 67756
_diffrn_reflns_point_group_measured_fraction_full 0.999
_diffrn_reflns_point_group_measured_fraction_max 0.998
_diffrn_reflns_theta_full 25.242
_diffrn_reflns_theta_max 27.124
_diffrn_reflns_theta_min 2.300
_diffrn_source 'fine-focus sealed tube'
_exptl_absorpt_coefficient_mu 1.086
_exptl_absorpt_correction_T_max 0.901
_exptl_absorpt_correction_T_min 0.743
_exptl_absorpt_correction_type multi-scan
_exptl_absorpt_process_details 'SADABS. Ver. 2014/5. (Krause et al., 2015)'
_exptl_crystal_colour red
_exptl_crystal_density_diffrn 1.474
_exptl_crystal_density_method 'not measured'
_exptl_crystal_description block
_exptl_crystal_F_000 2236
_exptl_crystal_preparation 'Magnetic properties'
_exptl_crystal_recrystallization_method 'Solvent diffusion'
_exptl_crystal_size_max 0.22
_exptl_crystal_size_mid 0.18
_exptl_crystal_size_min 0.14
_refine_diff_density_max 0.767
_refine_diff_density_min -1.018
_refine_diff_density_rms 0.199
_refine_ls_abs_structure_details
;
 Refined as an inversion twin.
;
_refine_ls_abs_structure_Flack 0.49(3)
_refine_ls_extinction_method none
_refine_ls_goodness_of_fit_ref 1.105
_refine_ls_hydrogen_treatment mixed
_refine_ls_matrix_type full
_refine_ls_number_parameters 625
_refine_ls_number_reflns 10587
_refine_ls_number_restraints 2
_refine_ls_restrained_S_all 1.105
_refine_ls_R_factor_all 0.0600
_refine_ls_R_factor_gt 0.0461
_refine_ls_shift/su_max 0.001
_refine_ls_shift/su_mean 0.000
_refine_ls_structure_factor_coef Fsqd
_refine_ls_weighting_details 'w=1/[\s^2^(Fo^2^)+(0.0716P)^2^+7.9447P] where P=(Fo^2^+2Fc^2^)/3'
_refine_ls_weighting_scheme calc
_refine_ls_wR_factor_gt 0.1250
_refine_ls_wR_factor_ref 0.1429
_reflns_Friedel_coverage 0.954
_reflns_Friedel_fraction_full 1.000
_reflns_Friedel_fraction_max 0.998
_reflns_number_gt 9173
_reflns_number_total 10737
_reflns_threshold_expression 'I > 2\s(I)'
_cod_data_source_file c8nj02955e2.cif
_cod_data_source_block 5
_cod_depositor_comments 'Adding full bibliography for 7057739--7057743.cif.'
_cod_original_formula_sum ' C44 H58 Co3 N4 O16'
_cod_database_code 7057742
_shelx_shelxl_version_number 2017/1
_shelx_space_group_comment
;
The symmetry employed for this shelxl refinement is uniquely defined
by the following loop, which should always be used as a source of
symmetry information in preference to the above space-group names.
They are only intended as comments.
;

loop_
_space_group_symop_operation_xyz
'x, y, z'
'-x, -y, z+1/2'
'-x+1/2, y, z+1/2'
'x+1/2, -y, z'

loop_
_atom_site_label
_atom_site_type_symbol
_atom_site_fract_x
_atom_site_fract_y
_atom_site_fract_z
_atom_site_U_iso_or_equiv
_atom_site_adp_type
_atom_site_occupancy
_atom_site_site_symmetry_order
_atom_site_calc_flag
_atom_site_refinement_flags_posn
_atom_site_refinement_flags_adp
Co1 Co 0.35901(8) 0.27135(5) 0.36263(3) 0.0256(2) Uani 1 1 d . .
Co2 Co 0.21588(8) 0.24835(5) 0.24904(5) 0.02199(17) Uani 1 1 d . .
Co3 Co 0.07252(8) 0.22481(5) 0.13503(3) 0.0250(2) Uani 1 1 d . .
O1 O 0.6732(6) 0.3221(4) 0.4613(3) 0.0512(16) Uani 1 1 d . .
O2 O 0.5083(5) 0.2635(3) 0.4024(2) 0.0357(12) Uani 1 1 d . .
O3 O 0.1734(5) 0.1725(3) 0.1903(2) 0.0268(11) Uani 1 1 d . .
O4 O 0.0189(5) 0.0843(3) 0.1437(2) 0.0337(11) Uani 1 1 d . .
O5 O -0.2467(6) 0.1752(4) 0.0382(2) 0.0482(15) Uani 1 1 d . .
O6 O -0.0768(4) 0.2302(3) 0.0965(2) 0.0283(11) Uani 1 1 d . .
O7 O 0.2605(4) 0.3247(3) 0.3066(2) 0.0269(11) Uani 1 1 d . .
O8 O 0.4145(5) 0.4122(3) 0.3549(2) 0.0352(12) Uani 1 1 d . .
O9 O 0.2614(5) 0.1752(3) 0.3754(2) 0.0404(14) Uani 1 1 d . .
O10 O 0.1360(5) 0.1732(3) 0.3067(2) 0.0306(11) Uani 1 1 d . .
O11 O 0.1687(5) 0.3230(3) 0.1207(2) 0.0345(12) Uani 1 1 d . .
O12 O 0.2944(5) 0.3228(3) 0.1895(2) 0.0328(12) Uani 1 1 d . .
O13 O 0.2724(6) 0.3246(5) 0.4291(3) 0.059(2) Uani 1 1 d D .
O14 O 0.1532(6) 0.1721(4) 0.0677(3) 0.0483(16) Uani 1 1 d . .
N1 N 0.4466(5) 0.2103(3) 0.2999(2) 0.0238(12) Uani 1 1 d . .
N2 N 0.3673(5) 0.1800(3) 0.2619(2) 0.0237(12) Uani 1 1 d . .
N3 N -0.0125(5) 0.2883(3) 0.1972(2) 0.0239(12) Uani 1 1 d . .
N4 N 0.0661(5) 0.3182(3) 0.2362(2) 0.0233(12) Uani 1 1 d . .
C1 C 0.7570(12) 0.3659(7) 0.4907(5) 0.071(3) Uani 1 1 d . .
H1A H 0.788987 0.406410 0.468329 0.106 Uiso 1 1 calc R U
H1B H 0.818980 0.331709 0.502313 0.106 Uiso 1 1 calc R U
H1C H 0.719825 0.389150 0.521273 0.106 Uiso 1 1 calc R U
C2 C 0.7090(7) 0.2872(5) 0.4141(3) 0.038(2) Uani 1 1 d . .
C3 C 0.8239(7) 0.2796(5) 0.3976(4) 0.045(2) Uani 1 1 d . .
H3 H 0.883831 0.299625 0.418883 0.054 Uiso 1 1 calc R U
C4 C 0.8519(7) 0.2427(5) 0.3498(4) 0.045(2) Uani 1 1 d . .
H4 H 0.929677 0.236492 0.339270 0.054 Uiso 1 1 calc R U
C5 C 0.7612(7) 0.2153(5) 0.3185(4) 0.0352(18) Uani 1 1 d . .
H5 H 0.779129 0.190901 0.286249 0.042 Uiso 1 1 calc R U
C6 C 0.6427(6) 0.2229(4) 0.3333(3) 0.0280(15) Uani 1 1 d . .
C7 C 0.6122(7) 0.2571(4) 0.3835(3) 0.0299(17) Uani 1 1 d . .
C8 C 0.5569(7) 0.1959(4) 0.2956(3) 0.0277(15) Uani 1 1 d . .
H8 H 0.582406 0.166500 0.266436 0.033 Uiso 1 1 calc R U
C9 C 0.3726(6) 0.1061(4) 0.2515(3) 0.0263(13) Uani 1 1 d . .
H9 H 0.435823 0.078494 0.265630 0.032 Uiso 1 1 calc R U
C10 C 0.2891(6) 0.0617(4) 0.2197(3) 0.0266(14) Uani 1 1 d . .
C11 C 0.3025(7) -0.0205(4) 0.2193(3) 0.0315(15) Uani 1 1 d . .
H11 H 0.365402 -0.043130 0.237280 0.038 Uiso 1 1 calc R U
C12 C 0.2244(7) -0.0674(5) 0.1928(3) 0.0370(18) Uani 1 1 d . .
H12 H 0.235688 -0.121413 0.192164 0.044 Uiso 1 1 calc R U
C13 C 0.1280(7) -0.0347(4) 0.1668(3) 0.0353(17) Uani 1 1 d . .
H13A H 0.074440 -0.066949 0.149253 0.042 Uiso 1 1 calc R U
C14 C 0.1123(7) 0.0458(4) 0.1670(3) 0.0286(14) Uani 1 1 d . .
C15 C 0.1937(6) 0.0959(4) 0.1928(3) 0.0226(13) Uani 1 1 d . .
C16 C -0.0450(7) 0.0424(5) 0.1035(3) 0.0414(19) Uani 1 1 d . .
H16A H -0.079493 -0.003693 0.118993 0.062 Uiso 1 1 calc R U
H16B H 0.007494 0.027419 0.075250 0.062 Uiso 1 1 calc R U
H16C H -0.105735 0.075477 0.089342 0.062 Uiso 1 1 calc R U
C17 C -0.3335(10) 0.1356(7) 0.0085(5) 0.068(3) Uani 1 1 d . .
H17A H -0.388388 0.172980 -0.005630 0.102 Uiso 1 1 calc R U
H17B H -0.373982 0.099256 0.031330 0.102 Uiso 1 1 calc R U
H17C H -0.297180 0.107568 -0.020417 0.102 Uiso 1 1 calc R U
C18 C -0.2791(7) 0.2125(5) 0.0840(4) 0.0335(18) Uani 1 1 d . .
C19 C -0.3963(7) 0.2227(5) 0.1004(4) 0.041(2) Uani 1 1 d . .
H19 H -0.457525 0.204101 0.079306 0.049 Uiso 1 1 calc R U
C20 C -0.4196(7) 0.2609(5) 0.1483(4) 0.044(2) Uani 1 1 d . .
H20 H -0.496929 0.267808 0.159259 0.052 Uiso 1 1 calc R U
C21 C -0.3305(7) 0.2883(5) 0.1795(4) 0.0388(19) Uani 1 1 d . .
H21 H -0.347772 0.313869 0.211367 0.047 Uiso 1 1 calc R U
C22 C -0.2118(6) 0.2784(4) 0.1640(3) 0.0270(15) Uani 1 1 d . .
C23 C -0.1854(6) 0.2413(4) 0.1155(3) 0.0276(15) Uani 1 1 d . .
C24 C -0.1221(6) 0.3042(4) 0.2017(3) 0.0276(15) Uani 1 1 d . .
H24 H -0.145949 0.334066 0.230846 0.033 Uiso 1 1 calc R U
C25 C 0.0621(6) 0.3921(4) 0.2454(3) 0.0250(13) Uani 1 1 d . .
H25 H 0.000396 0.420064 0.230271 0.030 Uiso 1 1 calc R U
C26 C 0.1464(6) 0.4361(4) 0.2776(3) 0.0256(13) Uani 1 1 d . .
C27 C 0.1338(7) 0.5176(4) 0.2789(3) 0.0331(16) Uani 1 1 d . .
H27 H 0.070528 0.540494 0.261286 0.040 Uiso 1 1 calc R U
C28 C 0.2122(7) 0.5650(4) 0.3053(3) 0.0361(18) Uani 1 1 d . .
H28 H 0.201329 0.619111 0.305876 0.043 Uiso 1 1 calc R U
C29 C 0.3076(7) 0.5318(4) 0.3312(3) 0.0360(17) Uani 1 1 d . .
H29 H 0.361560 0.563700 0.348731 0.043 Uiso 1 1 calc R U
C30 C 0.3226(7) 0.4515(4) 0.3311(3) 0.0281(15) Uani 1 1 d . .
C31 C 0.2424(6) 0.4010(4) 0.3048(3) 0.0226(13) Uani 1 1 d . .
C32 C 0.4795(8) 0.4537(5) 0.3947(3) 0.0408(18) Uani 1 1 d . .
H32A H 0.427106 0.471707 0.422120 0.061 Uiso 1 1 calc R U
H32B H 0.518004 0.497912 0.378535 0.061 Uiso 1 1 calc R U
H32C H 0.537227 0.419412 0.410071 0.061 Uiso 1 1 calc R U
C33 C 0.1789(6) 0.1444(4) 0.3487(3) 0.0278(15) Uani 1 1 d . .
C34 C 0.1284(7) 0.0673(4) 0.3711(3) 0.0320(15) Uani 1 1 d . .
C35 C 0.2282(10) 0.0115(6) 0.3826(6) 0.078(4) Uani 1 1 d . .
H35A H 0.267240 -0.001703 0.349760 0.117 Uiso 1 1 calc R U
H35B H 0.197775 -0.035419 0.398796 0.117 Uiso 1 1 calc R U
H35C H 0.282938 0.035971 0.406543 0.117 Uiso 1 1 calc R U
C36 C 0.0607(11) 0.0877(7) 0.4218(4) 0.066(3) Uani 1 1 d . .
H36A H 0.113517 0.109472 0.447807 0.099 Uiso 1 1 calc R U
H36B H 0.025101 0.041093 0.436045 0.099 Uiso 1 1 calc R U
H36C H 0.000742 0.125422 0.413528 0.099 Uiso 1 1 calc R U
C37 C 0.0466(10) 0.0289(6) 0.3309(4) 0.059(3) Uani 1 1 d . .
H37A H 0.012764 -0.017431 0.346433 0.089 Uiso 1 1 calc R U
H37B H 0.090101 0.014783 0.299418 0.089 Uiso 1 1 calc R U
H37C H -0.014706 0.064937 0.321426 0.089 Uiso 1 1 calc R U
C38 C 0.2520(6) 0.3524(4) 0.1482(3) 0.0262(14) Uani 1 1 d . .
C39 C 0.3036(7) 0.4303(4) 0.1269(3) 0.0332(16) Uani 1 1 d . .
C40 C 0.2042(9) 0.4881(5) 0.1188(5) 0.054(2) Uani 1 1 d . .
H40A H 0.234329 0.535544 0.103346 0.081 Uiso 1 1 calc R U
H40B H 0.168510 0.499745 0.152739 0.081 Uiso 1 1 calc R U
H40C H 0.146592 0.465623 0.095343 0.081 Uiso 1 1 calc R U
C41 C 0.3664(9) 0.4140(7) 0.0737(4) 0.057(3) Uani 1 1 d . .
H41A H 0.399023 0.461951 0.060055 0.086 Uiso 1 1 calc R U
H41B H 0.311183 0.393224 0.048340 0.086 Uiso 1 1 calc R U
H41C H 0.428201 0.376599 0.079361 0.086 Uiso 1 1 calc R U
C42 C 0.3915(9) 0.4637(6) 0.1671(4) 0.052(2) Uani 1 1 d . .
H42A H 0.355276 0.467039 0.201737 0.078 Uiso 1 1 calc R U
H42B H 0.415523 0.515113 0.155834 0.078 Uiso 1 1 calc R U
H42C H 0.458828 0.429947 0.169053 0.078 Uiso 1 1 calc R U
C43 C 0.1506(10) 0.3292(8) 0.4350(5) 0.072(3) Uani 1 1 d . .
H43A H 0.126446 0.297017 0.464549 0.108 Uiso 1 1 calc R U
H43B H 0.113169 0.311177 0.402861 0.108 Uiso 1 1 calc R U
H43C H 0.128395 0.382709 0.441707 0.108 Uiso 1 1 calc R U
C44 C 0.2719(13) 0.1693(11) 0.0570(7) 0.099(6) Uani 1 1 d . .
H44A H 0.315107 0.177571 0.089474 0.148 Uiso 1 1 calc R U
H44B H 0.291672 0.209557 0.031633 0.148 Uiso 1 1 calc R U
H44C H 0.291611 0.118892 0.042355 0.148 Uiso 1 1 calc R U
O29 O 0.0829(7) 0.3551(5) 0.0119(3) 0.069(2) Uani 1 1 d G .
H29A H 0.021884 0.330281 0.002028 0.103 Uiso 1 1 d G U
H29B H 0.100973 0.341615 0.043572 0.103 Uiso 1 1 d G U
O30 O 0.5049(7) 0.1583(5) 0.4903(2) 0.068(2) Uani 1 1 d G .
H30A H 0.571521 0.173688 0.501503 0.103 Uiso 1 1 d G U
H30B H 0.503436 0.160456 0.456334 0.103 Uiso 1 1 d G U
H13 H 0.312(8) 0.338(6) 0.457(3) 0.06(3) Uiso 1 1 d D .
H14A H 0.134(17) 0.169(11) 0.030(8) 0.15(7) Uiso 1 1 d . .

loop_
_atom_site_aniso_label
_atom_site_aniso_U_11
_atom_site_aniso_U_22
_atom_site_aniso_U_33
_atom_site_aniso_U_23
_atom_site_aniso_U_13
_atom_site_aniso_U_12
Co1 0.0245(4) 0.0278(4) 0.0246(5) -0.0011(4) -0.0055(4) -0.0004(3)
Co2 0.0236(4) 0.0185(3) 0.0238(4) -0.0026(3) -0.0053(3) 0.0030(3)
Co3 0.0223(4) 0.0273(4) 0.0255(5) -0.0005(4) -0.0044(4) -0.0013(3)
O1 0.049(4) 0.062(4) 0.042(4) -0.008(3) -0.021(3) -0.006(3)
O2 0.041(3) 0.044(3) 0.021(3) 0.000(2) -0.011(2) 0.005(2)
O3 0.037(3) 0.015(2) 0.028(3) -0.0036(18) -0.006(2) 0.0042(19)
O4 0.033(3) 0.027(2) 0.042(3) -0.003(2) -0.011(2) -0.002(2)
O5 0.042(3) 0.064(4) 0.039(3) -0.009(3) -0.011(3) -0.015(3)
O6 0.019(2) 0.034(3) 0.032(3) -0.006(2) -0.004(2) 0.000(2)
O7 0.034(3) 0.018(2) 0.029(3) -0.0037(18) -0.009(2) 0.0034(19)
O8 0.033(3) 0.030(2) 0.043(3) -0.006(2) -0.012(2) -0.002(2)
O9 0.040(3) 0.044(3) 0.037(3) 0.006(2) -0.009(2) -0.017(3)
O10 0.030(3) 0.028(2) 0.034(3) 0.005(2) -0.004(2) 0.004(2)
O11 0.032(3) 0.035(3) 0.036(3) 0.004(2) -0.007(2) -0.014(2)
O12 0.028(3) 0.036(3) 0.034(3) 0.004(2) -0.003(2) -0.007(2)
O13 0.044(4) 0.089(6) 0.044(4) -0.029(4) 0.002(3) -0.007(4)
O14 0.041(3) 0.069(4) 0.035(3) -0.014(3) 0.007(3) -0.004(3)
N1 0.022(3) 0.020(3) 0.030(3) -0.001(2) -0.004(2) 0.003(2)
N2 0.023(3) 0.025(3) 0.023(3) 0.000(2) -0.004(2) 0.002(2)
N3 0.023(3) 0.024(3) 0.025(3) -0.001(2) -0.007(2) 0.001(2)
N4 0.026(3) 0.022(3) 0.022(3) -0.004(2) -0.003(2) 0.002(2)
C1 0.077(8) 0.077(7) 0.058(7) -0.016(6) -0.025(6) -0.020(7)
C2 0.038(4) 0.037(4) 0.039(5) 0.012(4) -0.016(4) -0.003(3)
C3 0.021(4) 0.052(5) 0.061(6) 0.014(5) -0.024(4) -0.016(4)
C4 0.023(4) 0.040(4) 0.072(7) 0.013(4) -0.007(4) -0.002(3)
C5 0.024(4) 0.032(4) 0.050(5) 0.003(3) 0.000(3) 0.000(3)
C6 0.023(3) 0.022(3) 0.039(4) 0.006(3) -0.003(3) 0.004(3)
C7 0.032(4) 0.028(3) 0.030(4) 0.007(3) -0.009(3) -0.012(3)
C8 0.030(4) 0.024(3) 0.030(4) 0.003(3) 0.000(3) 0.002(3)
C9 0.027(3) 0.025(3) 0.027(4) 0.001(3) -0.002(3) 0.005(2)
C10 0.031(3) 0.021(3) 0.029(4) -0.004(3) -0.003(3) 0.006(3)
C11 0.036(4) 0.022(3) 0.037(4) 0.000(3) -0.003(3) 0.007(3)
C12 0.047(5) 0.023(3) 0.042(5) 0.000(3) -0.004(4) -0.003(3)
C13 0.041(4) 0.024(3) 0.042(4) -0.006(3) -0.004(4) -0.008(3)
C14 0.032(4) 0.031(4) 0.023(3) -0.002(3) -0.004(3) -0.003(3)
C15 0.024(3) 0.020(3) 0.024(3) -0.003(2) 0.000(3) 0.001(3)
C16 0.042(5) 0.044(4) 0.038(4) -0.007(3) -0.014(4) -0.005(4)
C17 0.060(7) 0.087(8) 0.057(6) -0.011(6) -0.018(5) -0.029(6)
C18 0.030(4) 0.029(4) 0.041(5) 0.003(3) -0.013(3) -0.002(3)
C19 0.025(4) 0.041(4) 0.057(6) 0.007(4) -0.010(4) -0.003(3)
C20 0.020(4) 0.053(5) 0.058(6) 0.006(4) -0.003(4) 0.002(3)
C21 0.024(4) 0.035(4) 0.057(5) 0.003(4) 0.000(4) 0.005(3)
C22 0.017(3) 0.029(4) 0.034(4) 0.003(3) -0.007(3) -0.004(3)
C23 0.017(3) 0.029(3) 0.036(4) 0.009(3) 0.001(3) 0.005(3)
C24 0.026(3) 0.019(3) 0.038(4) 0.000(3) -0.001(3) 0.002(3)
C25 0.025(3) 0.024(3) 0.026(3) -0.001(3) -0.004(3) 0.006(2)
C26 0.028(3) 0.020(3) 0.029(3) -0.004(2) -0.003(3) 0.002(3)
C27 0.037(4) 0.022(3) 0.039(4) 0.000(3) -0.005(3) 0.010(3)
C28 0.050(5) 0.013(3) 0.045(5) -0.005(3) -0.002(4) 0.003(3)
C29 0.044(5) 0.027(3) 0.037(4) -0.007(3) -0.007(4) -0.006(3)
C30 0.032(4) 0.022(3) 0.030(4) -0.001(3) -0.002(3) 0.000(3)
C31 0.027(3) 0.016(3) 0.025(3) -0.004(2) 0.001(3) 0.001(3)
C32 0.040(4) 0.039(4) 0.043(4) -0.007(3) -0.015(4) -0.003(3)
C33 0.028(3) 0.026(3) 0.030(4) -0.001(3) 0.005(3) -0.002(3)
C34 0.033(4) 0.031(3) 0.032(4) 0.004(3) 0.001(3) -0.004(3)
C35 0.050(6) 0.049(6) 0.135(12) 0.033(7) -0.001(7) 0.006(5)
C36 0.083(8) 0.061(6) 0.056(6) -0.004(5) 0.028(6) -0.021(6)
C37 0.067(7) 0.054(5) 0.057(6) 0.006(5) -0.006(5) -0.032(5)
C38 0.025(3) 0.025(3) 0.028(4) 0.001(3) -0.001(3) 0.000(3)
C39 0.037(4) 0.029(3) 0.034(4) 0.003(3) 0.002(3) -0.009(3)
C40 0.060(6) 0.038(5) 0.065(6) 0.012(4) -0.003(5) -0.002(4)
C41 0.061(6) 0.072(7) 0.039(5) 0.003(5) 0.013(4) -0.022(5)
C42 0.051(5) 0.045(5) 0.059(6) 0.002(4) -0.009(5) -0.029(4)
C43 0.058(7) 0.102(9) 0.055(6) -0.021(6) 0.011(5) 0.019(6)
C44 0.067(9) 0.137(14) 0.092(11) -0.010(10) 0.041(8) 0.016(9)
O29 0.087(6) 0.073(5) 0.045(4) 0.008(3) 0.001(4) -0.013(4)
O30 0.073(5) 0.082(5) 0.049(4) 0.008(4) 0.001(4) -0.010(4)

loop_
_atom_type_symbol
_atom_type_description
_atom_type_scat_dispersion_real
_atom_type_scat_dispersion_imag
_atom_type_scat_source
C C 0.0033 0.0016 'International Tables Vol C Tables 4.2.6.8 and 6.1.1.4'
H H 0.0000 0.0000 'International Tables Vol C Tables 4.2.6.8 and 6.1.1.4'
Co Co 0.3494 0.9721 'International Tables Vol C Tables 4.2.6.8 and 6.1.1.4'
N N 0.0061 0.0033 'International Tables Vol C Tables 4.2.6.8 and 6.1.1.4'
O O 0.0106 0.0060 'International Tables Vol C Tables 4.2.6.8 and 6.1.1.4'

loop_
_geom_angle_atom_site_label_1
_geom_angle_atom_site_label_2
_geom_angle_atom_site_label_3
_geom_angle
O2 Co1 O9 110.0(2)
O2 Co1 O7 149.5(2)
O9 Co1 O7 99.8(2)
O2 Co1 N1 86.2(2)
O9 Co1 N1 88.7(2)
O7 Co1 N1 88.3(2)
O2 Co1 O13 92.0(3)
O9 Co1 O13 88.1(3)
O7 Co1 O13 95.3(3)
N1 Co1 O13 175.6(3)
O7 Co2 O3 178.9(3)
O7 Co2 N4 87.0(2)
O3 Co2 N4 93.3(2)
O7 Co2 N2 92.4(2)
O3 Co2 N2 87.3(2)
N4 Co2 N2 179.1(3)
O7 Co2 O10 90.8(2)
O3 Co2 O10 90.22(19)
N4 Co2 O10 95.5(2)
N2 Co2 O10 85.1(2)
O7 Co2 O12 90.5(2)
O3 Co2 O12 88.6(2)
N4 Co2 O12 84.2(2)
N2 Co2 O12 95.2(2)
O10 Co2 O12 178.7(2)
O6 Co3 O3 149.1(2)
O6 Co3 O11 110.1(2)
O3 Co3 O11 100.3(2)
O6 Co3 O14 90.3(2)
O3 Co3 O14 96.4(2)
O11 Co3 O14 88.6(3)
O6 Co3 N3 86.6(2)
O3 Co3 N3 89.1(2)
O11 Co3 N3 87.4(2)
O14 Co3 N3 173.8(3)
C2 O1 C1 118.0(8)
C7 O2 Co1 128.1(5)
C15 O3 Co3 124.7(4)
C15 O3 Co2 123.7(4)
Co3 O3 Co2 110.7(2)
C14 O4 C16 116.8(6)
C18 O5 C17 118.5(8)
C23 O6 Co3 129.3(5)
C31 O7 Co2 125.1(4)
C31 O7 Co1 123.9(4)
Co2 O7 Co1 110.3(2)
C30 O8 C32 117.0(6)
C33 O9 Co1 131.8(5)
C33 O10 Co2 129.2(5)
C38 O11 Co3 129.0(5)
C38 O12 Co2 130.5(5)
C43 O13 Co1 124.5(6)
C43 O13 H13 115(8)
Co1 O13 H13 120(8)
C44 O14 Co3 126.4(8)
C44 O14 H14A 92(10)
Co3 O14 H14A 134(10)
C8 N1 N2 119.9(6)
C8 N1 Co1 127.9(5)
N2 N1 Co1 112.1(4)
C9 N2 N1 117.7(6)
C9 N2 Co2 123.2(5)
N1 N2 Co2 115.2(4)
C24 N3 N4 118.6(6)
C24 N3 Co3 127.9(5)
N4 N3 Co3 113.4(4)
C25 N4 N3 117.0(6)
C25 N4 Co2 123.8(5)
N3 N4 Co2 114.4(4)
O1 C1 H1A 109.5
O1 C1 H1B 109.5
H1A C1 H1B 109.5
O1 C1 H1C 109.5
H1A C1 H1C 109.5
H1B C1 H1C 109.5
C3 C2 O1 125.2(8)
C3 C2 C7 122.4(9)
O1 C2 C7 112.4(7)
C2 C3 C4 121.3(8)
C2 C3 H3 119.4
C4 C3 H3 119.4
C5 C4 C3 118.0(8)
C5 C4 H4 121.0
C3 C4 H4 121.0
C4 C5 C6 122.7(9)
C4 C5 H5 118.6
C6 C5 H5 118.6
C5 C6 C7 120.1(7)
C5 C6 C8 116.9(7)
C7 C6 C8 123.0(7)
O2 C7 C6 125.7(7)
O2 C7 C2 118.9(8)
C6 C7 C2 115.3(7)
N1 C8 C6 123.3(7)
N1 C8 H8 118.3
C6 C8 H8 118.3
N2 C9 C10 126.1(6)
N2 C9 H9 116.9
C10 C9 H9 116.9
C15 C10 C11 119.6(6)
C15 C10 C9 123.6(6)
C11 C10 C9 116.8(6)
C12 C11 C10 120.9(7)
C12 C11 H11 119.5
C10 C11 H11 119.5
C11 C12 C13 120.4(7)
C11 C12 H12 119.8
C13 C12 H12 119.8
C14 C13 C12 119.8(7)
C14 C13 H13A 120.1
C12 C13 H13A 120.1
O4 C14 C13 124.8(7)
O4 C14 C15 114.2(6)
C13 C14 C15 121.0(7)
O3 C15 C10 124.5(6)
O3 C15 C14 117.3(6)
C10 C15 C14 118.3(6)
O4 C16 H16A 109.5
O4 C16 H16B 109.5
H16A C16 H16B 109.5
O4 C16 H16C 109.5
H16A C16 H16C 109.5
H16B C16 H16C 109.5
O5 C17 H17A 109.5
O5 C17 H17B 109.5
H17A C17 H17B 109.5
O5 C17 H17C 109.5
H17A C17 H17C 109.5
H17B C17 H17C 109.5
O5 C18 C19 124.1(8)
O5 C18 C23 115.3(7)
C19 C18 C23 120.7(8)
C20 C19 C18 119.4(8)
C20 C19 H19 120.3
C18 C19 H19 120.3
C21 C20 C19 120.7(8)
C21 C20 H20 119.6
C19 C20 H20 119.6
C20 C21 C22 120.9(9)
C20 C21 H21 119.5
C22 C21 H21 119.5
C23 C22 C21 119.8(7)
C23 C22 C24 123.0(7)
C21 C22 C24 117.1(7)
O6 C23 C22 124.8(7)
O6 C23 C18 116.7(7)
C22 C23 C18 118.5(7)
N3 C24 C22 124.2(7)
N3 C24 H24 117.9
C22 C24 H24 117.9
N4 C25 C26 125.5(6)
N4 C25 H25 117.2
C26 C25 H25 117.2
C27 C26 C31 119.2(6)
C27 C26 C25 117.1(6)
C31 C26 C25 123.6(6)
C28 C27 C26 121.9(7)
C28 C27 H27 119.0
C26 C27 H27 119.0
C27 C28 C29 119.6(6)
C27 C28 H28 120.2
C29 C28 H28 120.2
C30 C29 C28 120.1(7)
C30 C29 H29 120.0
C28 C29 H29 120.0
O8 C30 C29 125.2(7)
O8 C30 C31 113.2(6)
C29 C30 C31 121.6(7)
O7 C31 C30 118.8(6)
O7 C31 C26 123.6(6)
C30 C31 C26 117.5(6)
O8 C32 H32A 109.5
O8 C32 H32B 109.5
H32A C32 H32B 109.5
O8 C32 H32C 109.5
H32A C32 H32C 109.5
H32B C32 H32C 109.5
O10 C33 O9 124.5(6)
O10 C33 C34 119.4(6)
O9 C33 C34 116.1(6)
C35 C34 C37 108.4(9)
C35 C34 C36 111.5(9)
C37 C34 C36 109.7(8)
C35 C34 C33 109.1(7)
C37 C34 C33 110.9(7)
C36 C34 C33 107.3(7)
C34 C35 H35A 109.5
C34 C35 H35B 109.5
H35A C35 H35B 109.5
C34 C35 H35C 109.5
H35A C35 H35C 109.5
H35B C35 H35C 109.5
C34 C36 H36A 109.5
C34 C36 H36B 109.5
H36A C36 H36B 109.5
C34 C36 H36C 109.5
H36A C36 H36C 109.5
H36B C36 H36C 109.5
C34 C37 H37A 109.5
C34 C37 H37B 109.5
H37A C37 H37B 109.5
C34 C37 H37C 109.5
H37A C37 H37C 109.5
H37B C37 H37C 109.5
O12 C38 O11 125.3(6)
O12 C38 C39 118.9(6)
O11 C38 C39 115.8(6)
C40 C39 C42 109.6(7)
C40 C39 C41 110.5(8)
C42 C39 C41 109.4(7)
C40 C39 C38 108.6(6)
C42 C39 C38 110.1(6)
C41 C39 C38 108.6(7)
C39 C40 H40A 109.5
C39 C40 H40B 109.5
H40A C40 H40B 109.5
C39 C40 H40C 109.5
H40A C40 H40C 109.5
H40B C40 H40C 109.5
C39 C41 H41A 109.5
C39 C41 H41B 109.5
H41A C41 H41B 109.5
C39 C41 H41C 109.5
H41A C41 H41C 109.5
H41B C41 H41C 109.5
C39 C42 H42A 109.5
C39 C42 H42B 109.5
H42A C42 H42B 109.5
C39 C42 H42C 109.5
H42A C42 H42C 109.5
H42B C42 H42C 109.5
O13 C43 H43A 109.5
O13 C43 H43B 109.5
H43A C43 H43B 109.5
O13 C43 H43C 109.5
H43A C43 H43C 109.5
H43B C43 H43C 109.5
O14 C44 H44A 109.5
O14 C44 H44B 109.5
H44A C44 H44B 109.5
O14 C44 H44C 109.5
H44A C44 H44C 109.5
H44B C44 H44C 109.5
H29A O29 H29B 109.5
H30A O30 H30B 109.5

loop_
_geom_bond_atom_site_label_1
_geom_bond_atom_site_label_2
_geom_bond_distance
Co1 O2 1.973(6)
Co1 O9 2.005(5)
Co1 O7 2.011(5)
Co1 N1 2.129(6)
Co1 O13 2.134(7)
Co2 O7 2.005(5)
Co2 O3 2.014(5)
Co2 N4 2.105(6)
Co2 N2 2.106(6)
Co2 O10 2.131(5)
Co2 O12 2.151(5)
Co3 O6 1.957(5)
Co3 O3 2.007(5)
Co3 O11 2.032(5)
Co3 O14 2.118(6)
Co3 N3 2.126(6)
O1 C2 1.382(11)
O1 C1 1.417(11)
O2 C7 1.279(10)
O3 C15 1.325(8)
O4 C14 1.379(9)
O4 C16 1.430(9)
O5 C18 1.359(11)
O5 C17 1.408(11)
O6 C23 1.339(8)
O7 C31 1.316(8)
O8 C30 1.377(9)
O8 C32 1.428(9)
O9 C33 1.266(9)
O10 C33 1.258(9)
O11 C38 1.273(9)
O12 C38 1.246(9)
O13 C43 1.398(13)
O13 H13 0.86(3)
O14 C44 1.380(14)
O14 H14A 0.96(19)
N1 C8 1.285(9)
N1 N2 1.410(8)
N2 C9 1.288(9)
N3 C24 1.283(9)
N3 N4 1.418(8)
N4 C25 1.281(9)
C1 H1A 0.9600
C1 H1B 0.9600
C1 H1C 0.9600
C2 C3 1.379(12)
C2 C7 1.436(11)
C3 C4 1.386(15)
C3 H3 0.9300
C4 C5 1.377(13)
C4 H4 0.9300
C5 C6 1.405(10)
C5 H5 0.9300
C6 C7 1.427(11)
C6 C8 1.433(11)
C8 H8 0.9300
C9 C10 1.451(10)
C9 H9 0.9300
C10 C15 1.404(9)
C10 C11 1.408(9)
C11 C12 1.367(11)
C11 H11 0.9300
C12 C13 1.392(12)
C12 H12 0.9300
C13 C14 1.383(10)
C13 H13A 0.9300
C14 C15 1.417(9)
C16 H16A 0.9600
C16 H16B 0.9600
C16 H16C 0.9600
C17 H17A 0.9600
C17 H17B 0.9600
C17 H17C 0.9600
C18 C19 1.407(11)
C18 C23 1.415(11)
C19 C20 1.389(14)
C19 H19 0.9300
C20 C21 1.362(12)
C20 H20 0.9300
C21 C22 1.416(10)
C21 H21 0.9300
C22 C23 1.397(11)
C22 C24 1.457(10)
C24 H24 0.9300
C25 C26 1.461(9)
C25 H25 0.9300
C26 C27 1.396(9)
C26 C31 1.419(10)
C27 C28 1.373(11)
C27 H27 0.9300
C28 C29 1.385(11)
C28 H28 0.9300
C29 C30 1.378(10)
C29 H29 0.9300
C30 C31 1.417(9)
C32 H32A 0.9600
C32 H32B 0.9600
C32 H32C 0.9600
C33 C34 1.539(9)
C34 C35 1.510(12)
C34 C37 1.519(12)
C34 C36 1.524(12)
C35 H35A 0.9600
C35 H35B 0.9600
C35 H35C 0.9600
C36 H36A 0.9600
C36 H36B 0.9600
C36 H36C 0.9600
C37 H37A 0.9600
C37 H37B 0.9600
C37 H37C 0.9600
C38 C39 1.547(9)
C39 C40 1.514(12)
C39 C42 1.528(11)
C39 C41 1.536(12)
C40 H40A 0.9600
C40 H40B 0.9600
C40 H40C 0.9600
C41 H41A 0.9600
C41 H41B 0.9600
C41 H41C 0.9600
C42 H42A 0.9600
C42 H42B 0.9600
C42 H42C 0.9600
C43 H43A 0.9600
C43 H43B 0.9600
C43 H43C 0.9600
C44 H44A 0.9600
C44 H44B 0.9600
C44 H44C 0.9600
O29 H29A 0.8500
O29 H29B 0.8501
O30 H30A 0.8500
O30 H30B 0.8498

loop_
_geom_torsion_atom_site_label_1
_geom_torsion_atom_site_label_2
_geom_torsion_atom_site_label_3
_geom_torsion_atom_site_label_4
_geom_torsion
C8 N1 N2 C9 51.2(9)
Co1 N1 N2 C9 -125.3(6)
C8 N1 N2 Co2 -150.3(5)
Co1 N1 N2 Co2 33.2(5)
C24 N3 N4 C25 -52.7(9)
Co3 N3 N4 C25 124.8(6)
C24 N3 N4 Co2 150.7(5)
Co3 N3 N4 Co2 -31.8(5)
C1 O1 C2 C3 12.0(13)
C1 O1 C2 C7 -169.3(8)
O1 C2 C3 C4 179.1(8)
C7 C2 C3 C4 0.5(13)
C2 C3 C4 C5 1.6(13)
C3 C4 C5 C6 -0.6(12)
C4 C5 C6 C7 -2.6(11)
C4 C5 C6 C8 176.5(8)
Co1 O2 C7 C6 -27.5(10)
Co1 O2 C7 C2 151.8(6)
C5 C6 C7 O2 -176.3(7)
C8 C6 C7 O2 4.7(11)
C5 C6 C7 C2 4.4(10)
C8 C6 C7 C2 -174.6(7)
C3 C2 C7 O2 177.2(7)
O1 C2 C7 O2 -1.6(10)
C3 C2 C7 C6 -3.5(11)
O1 C2 C7 C6 177.8(6)
N2 N1 C8 C6 -178.4(6)
Co1 N1 C8 C6 -2.6(10)
C5 C6 C8 N1 -168.6(7)
C7 C6 C8 N1 10.4(11)
N1 N2 C9 C10 170.7(7)
Co2 N2 C9 C10 14.0(10)
N2 C9 C10 C15 4.4(12)
N2 C9 C10 C11 -171.6(7)
C15 C10 C11 C12 0.4(12)
C9 C10 C11 C12 176.6(7)
C10 C11 C12 C13 -1.6(13)
C11 C12 C13 C14 1.0(13)
C16 O4 C14 C13 -20.0(11)
C16 O4 C14 C15 160.7(7)
C12 C13 C14 O4 -178.3(7)
C12 C13 C14 C15 0.8(12)
Co3 O3 C15 C10 159.5(5)
Co2 O3 C15 C10 -31.9(9)
Co3 O3 C15 C14 -21.3(9)
Co2 O3 C15 C14 147.3(5)
C11 C10 C15 O3 -179.4(7)
C9 C10 C15 O3 4.7(11)
C11 C10 C15 C14 1.4(10)
C9 C10 C15 C14 -174.5(7)
O4 C14 C15 O3 -2.0(9)
C13 C14 C15 O3 178.8(7)
O4 C14 C15 C10 177.3(6)
C13 C14 C15 C10 -2.0(11)
C17 O5 C18 C19 -8.3(13)
C17 O5 C18 C23 171.3(8)
O5 C18 C19 C20 179.1(8)
C23 C18 C19 C20 -0.5(12)
C18 C19 C20 C21 -0.1(13)
C19 C20 C21 C22 -0.3(13)
C20 C21 C22 C23 1.2(12)
C20 C21 C22 C24 -175.4(8)
Co3 O6 C23 C22 24.0(10)
Co3 O6 C23 C18 -155.6(5)
C21 C22 C23 O6 178.6(7)
C24 C22 C23 O6 -4.9(11)
C21 C22 C23 C18 -1.8(11)
C24 C22 C23 C18 174.6(7)
O5 C18 C23 O6 1.4(10)
C19 C18 C23 O6 -178.9(7)
O5 C18 C23 C22 -178.2(7)
C19 C18 C23 C22 1.5(11)
N4 N3 C24 C22 179.0(6)
Co3 N3 C24 C22 1.8(10)
C23 C22 C24 N3 -7.8(11)
C21 C22 C24 N3 168.8(7)
N3 N4 C25 C26 -170.2(6)
Co2 N4 C25 C26 -16.0(10)
N4 C25 C26 C27 174.0(7)
N4 C25 C26 C31 -2.4(12)
C31 C26 C27 C28 0.4(12)
C25 C26 C27 C28 -176.1(7)
C26 C27 C28 C29 0.7(13)
C27 C28 C29 C30 -1.0(13)
C32 O8 C30 C29 18.7(11)
C32 O8 C30 C31 -162.3(7)
C28 C29 C30 O8 179.2(7)
C28 C29 C30 C31 0.2(13)
Co2 O7 C31 C30 -148.9(5)
Co1 O7 C31 C30 21.3(9)
Co2 O7 C31 C26 31.0(9)
Co1 O7 C31 C26 -158.7(5)
O8 C30 C31 O7 1.8(9)
C29 C30 C31 O7 -179.1(7)
O8 C30 C31 C26 -178.2(6)
C29 C30 C31 C26 0.9(11)
C27 C26 C31 O7 178.8(7)
C25 C26 C31 O7 -4.8(11)
C27 C26 C31 C30 -1.2(10)
C25 C26 C31 C30 175.1(7)
Co2 O10 C33 O9 27.0(10)
Co2 O10 C33 C34 -154.1(5)
Co1 O9 C33 O10 -3.5(12)
Co1 O9 C33 C34 177.6(5)
O10 C33 C34 C35 130.7(9)
O9 C33 C34 C35 -50.4(11)
O10 C33 C34 C37 11.4(10)
O9 C33 C34 C37 -169.7(8)
O10 C33 C34 C36 -108.5(9)
O9 C33 C34 C36 70.5(9)
Co2 O12 C38 O11 -28.8(11)
Co2 O12 C38 C39 152.2(5)
Co3 O11 C38 O12 3.3(11)
Co3 O11 C38 C39 -177.6(5)
O12 C38 C39 C40 -127.8(8)
O11 C38 C39 C40 53.0(9)
O12 C38 C39 C42 -7.8(10)
O11 C38 C39 C42 173.0(7)
O12 C38 C39 C41 111.9(8)
O11 C38 C39 C41 -67.2(9)
